data_9012383
loop_
_publ_author_name
'El-Boragy M'
'Bhan, S.'
'Schubert, K.'

_publ_section_title
;
 Die kristallstruktur von Pd5Sb2 und Ni5As2 und einigen varianten
;
_journal_name_full 'Journal of the Less-Common Metals'
_journal_page_first 445
_journal_page_last 458
_journal_paper_doi 10.1016/0022-5088(70)90132-3
_journal_volume 22
_journal_year 1970
_chemical_compound_source Synthetic
_chemical_formula_sum 'As2 Ni5'
_chemical_name_mineral Orcelite
_space_group_IT_number 185
_symmetry_space_group_name_Hall 'P 6c -2'
_symmetry_space_group_name_H-M 'P 63 c m'
_cell_angle_alpha 90
_cell_angle_beta 90
_cell_angle_gamma 120
_cell_length_a 6.825
_cell_length_b 6.825
_cell_length_c 12.513
_cell_formula_units_Z 6
_cell_volume 504.774
_database_code_amcsd 0014135
_exptl_crystal_density_diffrn 8.750
_cod_original_formula_sum 'Ni5 As2'
_cod_database_code 9012383

loop_
_space_group_symop_operation_xyz
x,y,z
-x,-x+y,z
x-y,x,1/2+z
-y,-x,1/2+z
-y,x-y,z
x-y,-y,z
-x,-y,1/2+z
x,x-y,1/2+z
-x+y,-x,z
y,x,z
y,-x+y,1/2+z
-x+y,y,1/2+z

loop_
_atom_site_label
_atom_site_fract_x
_atom_site_fract_y
_atom_site_fract_z
_atom_site_U_iso_or_equiv
Ni1 0.00000 0.00000 0.94800 0.02520
Ni2 0.33333 0.66667 0.10000 0.03572
Ni3 0.24400 0.00000 0.12200 0.01191
Ni4 0.63000 0.00000 0.21500 0.01558
Ni5 0.31200 0.00000 0.32000 0.05661
Ni6 0.61400 0.00000 0.44000 0.07472
As1 0.00000 0.00000 0.25600 0.00519
As2 0.33333 0.66667 0.29800 0.00456
As3 0.67000 0.00000 0.02300 0.01456

loop_
_cod_related_entry_id
_cod_related_entry_database
_cod_related_entry_code
1 AMCSD 0014135
